data_4105580
loop_
_publ_author_name
'Bin Xiao'
'Tian-Jun Gong'
'Jun Xu'
'Zhao-Jing Liu'
'Lei Liu'

_publ_section_title
;
 Palladium-Catalyzed Intermolecular directed C-H Amidation of Aromatic
 Ketones
;
_journal_name_full 'Journal of the American Chemical Society'
_journal_page_first 1466
_journal_page_last 1474
_journal_paper_doi 10.1021/ja108450m
_journal_volume 133
_journal_year 2011
_chemical_formula_sum 'C42 H46 F6 O6 Pd2'
_chemical_formula_weight 973.59
_chemical_name_systematic
;
 ?
;
_space_group_IT_number 2
_symmetry_cell_setting triclinic
_symmetry_space_group_name_Hall '-P 1'
_symmetry_space_group_name_H-M 'P -1'
_atom_sites_solution_hydrogens geom
_atom_sites_solution_primary direct
_atom_sites_solution_secondary difmap
_audit_creation_method SHELXL-97
_cell_angle_alpha 71.594(5)
_cell_angle_beta 86.857(5)
_cell_angle_gamma 78.665(5)
_cell_formula_units_Z 2
_cell_length_a 12.095(5)
_cell_length_b 12.781(5)
_cell_length_c 15.300(5)
_cell_measurement_reflns_used 3265
_cell_measurement_temperature 291(2)
_cell_measurement_theta_max 62.7497
_cell_measurement_theta_min 3.0497
_cell_volume 2200.3(14)
_computing_cell_refinement 'CrysAlisPro (Oxford Diffraction Ltd.)'
_computing_data_collection 'CrysAlisPro (Oxford Diffraction Ltd.)'
_computing_data_reduction 'CrysAlisPro (Oxford Diffraction Ltd.)'
_computing_molecular_graphics 'Ortep-3 (L. J. Farrugia, 2001)'
_computing_publication_material SHELXL-97
_computing_structure_refinement 'SHELXL-97 (Sheldrick, 1997)'
_computing_structure_solution 'SHELXS-97 (Sheldrick, 1997)'
_diffrn_ambient_temperature 291(2)
_diffrn_detector_area_resol_mean 15.9149
_diffrn_measured_fraction_theta_full 0.985
_diffrn_measured_fraction_theta_max 0.985
_diffrn_measurement_device_type 'Gemini S Ultra, Oxford Diffraction'
_diffrn_measurement_method '\w scans'
_diffrn_radiation_monochromator mirror
_diffrn_radiation_source 'Enhance Ultra (Cu) X-ray Source'
_diffrn_radiation_type CuK\a
_diffrn_radiation_wavelength 1.54184
_diffrn_reflns_av_R_equivalents 0.0622
_diffrn_reflns_av_sigmaI/netI 0.1251
_diffrn_reflns_limit_h_max 13
_diffrn_reflns_limit_h_min -13
_diffrn_reflns_limit_k_max 14
_diffrn_reflns_limit_k_min -14
_diffrn_reflns_limit_l_max 17
_diffrn_reflns_limit_l_min -10
_diffrn_reflns_number 14841
_diffrn_reflns_theta_full 62.39
_diffrn_reflns_theta_max 62.39
_diffrn_reflns_theta_min 3.04
_exptl_absorpt_coefficient_mu 7.182
_exptl_absorpt_correction_T_max 0.2775
_exptl_absorpt_correction_T_min 0.2218
_exptl_absorpt_correction_type multi-scan
_exptl_absorpt_process_details
;
CrysAlisPro, Oxford Diffraction Ltd.,
Version 1.171.33.52 (release 06-11-2009 CrysAlis171 .NET)
(compiled Nov  6 2009,16:24:50)
empirical absorption correction using spherical harmonics,
 implemented in SCALE3 ABSPACK scaling algorithm.
;
_exptl_crystal_density_diffrn 1.469
_exptl_crystal_F_000 984
_exptl_crystal_size_max 0.30
_exptl_crystal_size_mid 0.28
_exptl_crystal_size_min 0.24
_platon_squeeze_details
;
;
_refine_diff_density_max 1.497
_refine_diff_density_min -0.747
_refine_diff_density_rms 0.130
_refine_ls_extinction_method none
_refine_ls_goodness_of_fit_ref 1.015
_refine_ls_hydrogen_treatment constr
_refine_ls_matrix_type full
_refine_ls_number_parameters 509
_refine_ls_number_reflns 6879
_refine_ls_number_restraints 34
_refine_ls_restrained_S_all 1.067
_refine_ls_R_factor_all 0.1200
_refine_ls_R_factor_gt 0.0632
_refine_ls_shift/su_max 0.000
_refine_ls_shift/su_mean 0.000
_refine_ls_structure_factor_coef Fsqd
_refine_ls_weighting_details 'calc w=1/[\s^2^(Fo^2^)+(0.0549P)^2^+0.0000P] where P=(Fo^2^+2Fc^2^)/3'
_refine_ls_weighting_scheme calc
_refine_ls_wR_factor_gt 0.1458
_refine_ls_wR_factor_ref 0.1563
_reflns_number_gt 3180
_reflns_number_total 6879
_reflns_threshold_expression >2sigma(I)
_cod_data_source_file ja108450m_si_004.cif
_cod_data_source_block 100323
_cod_database_code 4105580

loop_
_symmetry_equiv_pos_as_xyz
'x, y, z'
'-x, -y, -z'

loop_
_atom_site_label
_atom_site_type_symbol
_atom_site_fract_x
_atom_site_fract_y
_atom_site_fract_z
_atom_site_U_iso_or_equiv
_atom_site_adp_type
_atom_site_occupancy
_atom_site_symmetry_multiplicity
_atom_site_calc_flag
_atom_site_refinement_flags
Pd2 Pd 0.55220(7) 0.08819(7) 0.81734(6) 0.0619(3) Uani 1 1 d .
Pd1 Pd 0.48470(7) 0.11615(7) 0.63105(6) 0.0635(3) Uani 1 1 d .
O4 O 0.6839(6) 0.1681(6) 0.7332(6) 0.079(2) Uani 1 1 d .
O3 O 0.6339(6) 0.1743(6) 0.5923(5) 0.073(2) Uani 1 1 d .
O1 O 0.3392(6) 0.0582(6) 0.6606(5) 0.068(2) Uani 1 1 d .
F2 F 0.7697(9) 0.3118(10) 0.5214(8) 0.184(3) Uani 1 1 d U
O5 O 0.4153(7) 0.2787(6) 0.6494(6) 0.079(2) Uani 1 1 d .
O6 O 0.4575(7) 0.2445(6) 0.7978(6) 0.082(2) Uani 1 1 d .
O2 O 0.6416(6) -0.0679(6) 0.8448(5) 0.071(2) Uani 1 1 d .
C20 C 0.5921(8) -0.1464(9) 0.8924(7) 0.052(3) Uani 1 1 d .
F3 F 0.8723(10) 0.2047(10) 0.6050(9) 0.197(3) Uani 1 1 d U
C21 C 0.4819(8) -0.1089(8) 0.9270(7) 0.051(3) Uani 1 1 d .
C22 C 0.4107(9) -0.1749(9) 0.9877(7) 0.055(3) Uani 1 1 d .
H21 H 0.4352 -0.2522 1.0114 0.067 Uiso 1 1 calc R
C10 C 0.2358(8) -0.0894(9) 0.6874(7) 0.059(3) Uani 1 1 d .
F5 F 0.3524(11) 0.4905(7) 0.6314(7) 0.172(5) Uani 1 1 d .
C2 C 0.4484(9) -0.0961(9) 0.6320(7) 0.060(3) Uani 1 1 d .
C29 C 0.6526(8) -0.2652(8) 0.9083(7) 0.052(3) Uani 1 1 d .
F6 F 0.2723(9) 0.4309(7) 0.7555(8) 0.153(4) Uani 1 1 d .
C23 C 0.3065(9) -0.1273(11) 1.0121(7) 0.061(3) Uani 1 1 d .
C7 C 0.5357(10) -0.0309(8) 0.6168(6) 0.054(3) Uani 1 1 d .
C30 C 0.5779(8) -0.3311(9) 0.8754(7) 0.063(3) Uani 1 1 d .
H29A H 0.5081 -0.3321 0.9099 0.076 Uiso 1 1 calc R
H29B H 0.5594 -0.2947 0.8107 0.076 Uiso 1 1 calc R
C3 C 0.4794(10) -0.2009(9) 0.6181(8) 0.062(3) Uani 1 1 d .
H3 H 0.4236 -0.2439 0.6264 0.075 Uiso 1 1 calc R
C24 C 0.2695(9) -0.0119(10) 0.9769(8) 0.065(3) Uani 1 1 d .
C25 C 0.3401(10) 0.0538(9) 0.9194(8) 0.067(3) Uani 1 1 d .
H24 H 0.3164 0.1313 0.8976 0.080 Uiso 1 1 calc R
C36 C 0.7442(10) -0.4429(10) 1.0231(8) 0.074(3) Uani 1 1 d .
H34 H 0.7635 -0.4794 1.0885 0.089 Uiso 1 1 calc R
F4 F 0.4294(9) 0.4690(7) 0.7568(7) 0.156(4) Uani 1 1 d .
C5 C 0.6682(10) -0.1808(10) 0.5820(7) 0.065(3) Uani 1 1 d .
C38 C 0.6823(9) -0.3260(9) 1.0094(7) 0.066(3) Uani 1 1 d .
H36A H 0.7287 -0.2853 1.0312 0.079 Uiso 1 1 calc R
H36B H 0.6138 -0.3278 1.0454 0.079 Uiso 1 1 calc R
C31 C 0.6415(9) -0.4511(10) 0.8901(8) 0.070(3) Uani 1 1 d .
H30 H 0.5928 -0.4924 0.8703 0.084 Uiso 1 1 calc R
C1 C 0.3416(9) -0.0404(10) 0.6584(7) 0.056(3) Uani 1 1 d .
C4 C 0.5815(10) -0.2454(9) 0.5939(7) 0.060(3) Uani 1 1 d .
C11 C 0.1874(9) -0.1145(10) 0.6077(7) 0.073(3) Uani 1 1 d .
H11A H 0.2435 -0.1662 0.5863 0.088 Uiso 1 1 calc R
H11B H 0.1677 -0.0456 0.5569 0.088 Uiso 1 1 calc R
C26 C 0.4419(9) 0.0074(9) 0.8948(7) 0.053(3) Uani 1 1 d .
C41 C 0.4169(10) 0.3028(10) 0.7219(9) 0.063(3) Uani 1 1 d .
C6 C 0.6447(9) -0.0738(9) 0.5929(7) 0.063(3) Uani 1 1 d .
H6 H 0.7011 -0.0316 0.5845 0.075 Uiso 1 1 calc R
C39 C 0.6879(12) 0.1908(11) 0.6486(9) 0.088(3) Uani 1 1 d U
C15 C 0.1459(9) -0.0074(10) 0.7180(9) 0.082(4) Uani 1 1 d .
H15A H 0.1272 0.0618 0.6673 0.098 Uiso 1 1 calc R
H15B H 0.1752 0.0104 0.7683 0.098 Uiso 1 1 calc R
C34 C 0.7592(9) -0.2682(10) 0.8514(9) 0.085(4) Uani 1 1 d .
H34A H 0.8078 -0.2253 0.8679 0.102 Uiso 1 1 calc R
H34B H 0.7397 -0.2333 0.7867 0.102 Uiso 1 1 calc R
C33 C 0.8225(10) -0.3877(11) 0.8665(10) 0.084(4) Uani 1 1 d .
H32 H 0.8918 -0.3864 0.8302 0.101 Uiso 1 1 calc R
C14 C 0.0391(10) -0.0558(11) 0.7494(9) 0.083(4) Uani 1 1 d .
H14 H -0.0177 -0.0002 0.7672 0.100 Uiso 1 1 calc R
C9 C 0.6085(10) -0.3591(9) 0.5811(9) 0.089(4) Uani 1 1 d .
H9A H 0.6622 -0.4080 0.6272 0.133 Uiso 1 1 calc R
H9B H 0.6399 -0.3528 0.5211 0.133 Uiso 1 1 calc R
H9C H 0.5409 -0.3894 0.5869 0.133 Uiso 1 1 calc R
C12 C 0.0813(11) -0.1667(14) 0.6402(10) 0.091(4) Uani 1 1 d .
H12 H 0.0513 -0.1846 0.5896 0.110 Uiso 1 1 calc R
C28 C 0.2354(9) -0.2053(10) 1.0781(8) 0.076(3) Uani 1 1 d .
H26A H 0.2828 -0.2762 1.1082 0.115 Uiso 1 1 calc R
H26B H 0.1772 -0.2170 1.0440 0.115 Uiso 1 1 calc R
H26C H 0.2018 -0.1717 1.1235 0.115 Uiso 1 1 calc R
C18 C 0.0688(11) -0.1606(12) 0.8322(9) 0.093(4) Uani 1 1 d .
H18A H 0.0023 -0.1923 0.8546 0.111 Uiso 1 1 calc R
H18B H 0.0999 -0.1426 0.8816 0.111 Uiso 1 1 calc R
C32 C 0.7474(11) -0.4533(10) 0.8352(9) 0.090(4) Uani 1 1 d .
H31A H 0.7299 -0.4191 0.7701 0.108 Uiso 1 1 calc R
H31B H 0.7861 -0.5302 0.8453 0.108 Uiso 1 1 calc R
C8 C 0.7889(9) -0.2266(10) 0.5590(9) 0.087(4) Uani 1 1 d .
H8A H 0.7900 -0.2378 0.4998 0.130 Uiso 1 1 calc R
H8B H 0.8165 -0.2969 0.6050 0.130 Uiso 1 1 calc R
H8C H 0.8362 -0.1740 0.5578 0.130 Uiso 1 1 calc R
C35 C 0.6683(10) -0.5083(9) 0.9925(8) 0.073(3) Uani 1 1 d .
H35A H 0.7065 -0.5855 1.0028 0.087 Uiso 1 1 calc R
H35B H 0.5991 -0.5087 1.0277 0.087 Uiso 1 1 calc R
C13 C -0.0052(10) -0.0810(12) 0.6683(9) 0.096(4) Uani 1 1 d .
H13A H -0.0746 -0.1095 0.6855 0.115 Uiso 1 1 calc R
H13B H -0.0217 -0.0124 0.6168 0.115 Uiso 1 1 calc R
C19 C 0.1120(12) -0.2695(12) 0.7182(13) 0.111(5) Uani 1 1 d .
H19B H 0.1696 -0.3222 0.6992 0.133 Uiso 1 1 calc R
H19A H 0.0464 -0.3042 0.7372 0.133 Uiso 1 1 calc R
C27 C 0.1568(9) 0.0409(10) 1.0061(10) 0.097(4) Uani 1 1 d .
H27A H 0.1442 0.1208 0.9771 0.145 Uiso 1 1 calc R
H27B H 0.1563 0.0248 1.0718 0.145 Uiso 1 1 calc R
H27C H 0.0982 0.0109 0.9881 0.145 Uiso 1 1 calc R
C16 C 0.2638(10) -0.1977(11) 0.7700(8) 0.086(4) Uani 1 1 d .
H16A H 0.3199 -0.2529 0.7524 0.103 Uiso 1 1 calc R
H16B H 0.2940 -0.1814 0.8207 0.103 Uiso 1 1 calc R
C42 C 0.3734(16) 0.4252(14) 0.7140(11) 0.104(5) Uani 1 1 d .
C37 C 0.8518(10) -0.4437(11) 0.9663(12) 0.102(5) Uani 1 1 d .
H33A H 0.9016 -0.4042 0.9858 0.122 Uiso 1 1 calc R
H33B H 0.8907 -0.5204 0.9757 0.122 Uiso 1 1 calc R
C17 C 0.1559(11) -0.2434(12) 0.7993(9) 0.094(4) Uani 1 1 d .
H17 H 0.1739 -0.3135 0.8503 0.113 Uiso 1 1 calc R
F1 F 0.7848(11) 0.3340(10) 0.6393(9) 0.197(3) Uani 1 1 d U
C40 C 0.777(2) 0.266(2) 0.6094(16) 0.164(4) Uani 1 1 d U

loop_
_atom_site_aniso_label
_atom_site_aniso_U_11
_atom_site_aniso_U_22
_atom_site_aniso_U_33
_atom_site_aniso_U_23
_atom_site_aniso_U_13
_atom_site_aniso_U_12
Pd2 0.0696(6) 0.0589(6) 0.0597(6) -0.0160(4) 0.0003(5) -0.0218(5)
Pd1 0.0667(6) 0.0694(6) 0.0641(6) -0.0254(5) 0.0011(5) -0.0282(5)
O4 0.077(5) 0.076(5) 0.097(7) -0.022(5) -0.014(5) -0.045(5)
O3 0.084(5) 0.086(6) 0.066(5) -0.032(4) 0.008(4) -0.042(5)
O1 0.066(5) 0.075(5) 0.075(6) -0.033(4) 0.005(4) -0.028(4)
F2 0.180(5) 0.196(5) 0.179(4) -0.022(3) -0.003(4) -0.103(4)
O5 0.098(6) 0.055(5) 0.079(6) -0.011(4) -0.010(5) -0.014(4)
O6 0.109(7) 0.066(5) 0.057(5) -0.011(4) -0.006(5) 0.003(5)
O2 0.063(5) 0.071(5) 0.063(5) -0.005(4) 0.014(4) -0.006(4)
C20 0.043(7) 0.060(7) 0.052(7) -0.018(6) 0.002(5) -0.010(6)
F3 0.160(5) 0.178(5) 0.231(6) -0.028(4) 0.029(4) -0.049(4)
C21 0.056(7) 0.049(7) 0.052(7) -0.015(5) -0.003(6) -0.014(6)
C22 0.067(8) 0.053(7) 0.051(7) -0.013(5) 0.002(6) -0.026(6)
C10 0.050(7) 0.074(8) 0.060(7) -0.028(6) 0.006(6) -0.021(6)
F5 0.321(15) 0.067(6) 0.103(7) -0.012(5) -0.016(8) 0.005(7)
C2 0.063(8) 0.062(8) 0.055(7) -0.011(6) -0.013(6) -0.021(7)
C29 0.043(6) 0.053(7) 0.063(7) -0.021(6) 0.006(5) -0.014(5)
F6 0.141(8) 0.108(7) 0.203(11) -0.060(7) 0.029(8) 0.004(6)
C23 0.048(7) 0.098(10) 0.050(7) -0.036(7) 0.009(6) -0.025(7)
C7 0.068(7) 0.054(7) 0.040(7) -0.013(6) -0.007(6) -0.012(6)
C30 0.059(7) 0.075(8) 0.059(7) -0.026(6) 0.009(6) -0.015(6)
C3 0.059(8) 0.061(8) 0.075(8) -0.024(6) -0.001(6) -0.024(6)
C24 0.056(8) 0.063(8) 0.085(9) -0.038(7) -0.003(7) -0.009(7)
C25 0.068(8) 0.052(7) 0.082(9) -0.017(6) -0.006(7) -0.020(7)
C36 0.075(9) 0.070(8) 0.070(9) -0.021(7) -0.016(7) 0.006(7)
F4 0.221(11) 0.082(6) 0.182(10) -0.051(6) -0.061(8) -0.036(6)
C5 0.069(8) 0.079(9) 0.049(7) -0.023(6) 0.004(6) -0.012(7)
C38 0.060(7) 0.062(8) 0.079(9) -0.029(7) -0.014(6) -0.004(6)
C31 0.056(7) 0.076(9) 0.089(10) -0.039(7) 0.014(7) -0.018(7)
C1 0.052(7) 0.074(8) 0.053(7) -0.026(6) -0.004(6) -0.024(6)
C4 0.069(8) 0.061(8) 0.059(8) -0.026(6) 0.006(6) -0.021(7)
C11 0.065(8) 0.109(10) 0.058(8) -0.031(7) -0.001(6) -0.038(7)
C26 0.048(7) 0.054(7) 0.062(7) -0.023(6) 0.006(6) -0.013(6)
C41 0.067(8) 0.060(8) 0.066(9) -0.026(7) 0.006(7) -0.010(7)
C6 0.057(8) 0.063(8) 0.066(8) -0.018(6) 0.007(6) -0.013(6)
C39 0.118(6) 0.089(8) 0.061(6) -0.038(6) -0.037(6) 0.009(6)
C15 0.070(8) 0.101(10) 0.092(10) -0.045(8) 0.018(7) -0.034(8)
C34 0.056(8) 0.073(9) 0.127(12) -0.038(8) 0.022(8) -0.013(7)
C33 0.061(8) 0.082(10) 0.109(12) -0.030(9) 0.035(8) -0.022(8)
C14 0.064(8) 0.103(11) 0.095(10) -0.047(9) 0.007(7) -0.019(8)
C9 0.096(10) 0.069(9) 0.106(11) -0.037(8) -0.001(8) -0.010(8)
C12 0.065(9) 0.126(13) 0.102(12) -0.051(11) -0.003(8) -0.036(9)
C28 0.065(8) 0.096(9) 0.087(9) -0.044(8) 0.015(7) -0.035(7)
C18 0.068(9) 0.119(12) 0.088(11) -0.023(10) 0.014(8) -0.028(9)
C32 0.100(10) 0.075(9) 0.097(11) -0.034(8) 0.018(8) -0.012(8)
C8 0.063(8) 0.100(10) 0.105(11) -0.045(8) 0.018(7) -0.018(7)
C35 0.077(8) 0.064(8) 0.076(9) -0.020(7) 0.008(7) -0.017(7)
C13 0.066(9) 0.134(13) 0.102(11) -0.044(10) -0.002(8) -0.040(9)
C19 0.078(10) 0.090(11) 0.182(18) -0.055(12) 0.032(11) -0.042(9)
C27 0.065(8) 0.089(10) 0.157(14) -0.061(9) 0.016(9) -0.029(8)
C16 0.067(8) 0.097(10) 0.073(9) 0.002(8) -0.006(7) -0.016(7)
C42 0.119(14) 0.104(14) 0.085(12) -0.034(11) -0.005(11) -0.004(12)
C37 0.063(9) 0.085(10) 0.174(16) -0.061(11) -0.021(10) -0.015(8)
C17 0.074(10) 0.099(11) 0.082(10) 0.015(8) -0.013(8) -0.022(9)
F1 0.217(6) 0.191(5) 0.220(5) -0.080(4) 0.039(4) -0.108(4)
C40 0.166(5) 0.164(6) 0.171(4) -0.055(4) 0.005(5) -0.048(3)

loop_
_atom_type_symbol
_atom_type_description
_atom_type_scat_dispersion_real
_atom_type_scat_dispersion_imag
_atom_type_scat_source
C C 0.0181 0.0091 'International Tables Vol C Tables 4.2.6.8 and 6.1.1.4'
H H 0.0000 0.0000 'International Tables Vol C Tables 4.2.6.8 and 6.1.1.4'
O O 0.0492 0.0322 'International Tables Vol C Tables 4.2.6.8 and 6.1.1.4'
F F 0.0727 0.0534 'International Tables Vol C Tables 4.2.6.8 and 6.1.1.4'
Pd Pd 0.1215 3.9337 'International Tables Vol C Tables 4.2.6.8 and 6.1.1.4'

loop_
_geom_angle_atom_site_label_1
_geom_angle_atom_site_label_2
_geom_angle_atom_site_label_3
_geom_angle
C26 Pd2 O2 81.6(4)
C26 Pd2 O6 95.6(4)
O2 Pd2 O6 176.4(3)
C26 Pd2 O4 176.2(4)
O2 Pd2 O4 94.7(3)
O6 Pd2 O4 88.2(3)
C26 Pd2 Pd1 103.9(3)
O2 Pd2 Pd1 97.3(2)
O6 Pd2 Pd1 85.5(2)
O4 Pd2 Pd1 77.0(2)
C7 Pd1 O1 81.3(4)
C7 Pd1 O3 96.8(4)
O1 Pd1 O3 176.3(3)
C7 Pd1 O5 175.9(4)
O1 Pd1 O5 94.5(3)
O3 Pd1 O5 87.4(3)
C7 Pd1 Pd2 104.1(3)
O1 Pd1 Pd2 98.4(2)
O3 Pd1 Pd2 85.2(2)
O5 Pd1 Pd2 76.4(2)
C39 O4 Pd2 123.3(9)
C39 O3 Pd1 119.4(9)
C1 O1 Pd1 116.3(7)
C41 O5 Pd1 126.1(7)
C41 O6 Pd2 121.6(8)
C20 O2 Pd2 116.0(6)
O2 C20 C21 114.9(9)
O2 C20 C29 117.8(9)
C21 C20 C29 127.3(9)
C26 C21 C22 116.9(9)
C26 C21 C20 114.8(9)
C22 C21 C20 128.3(10)
C23 C22 C21 121.6(10)
C1 C10 C15 110.5(9)
C1 C10 C11 110.9(8)
C15 C10 C11 108.0(9)
C1 C10 C16 109.4(9)
C15 C10 C16 107.8(10)
C11 C10 C16 110.2(9)
C3 C2 C7 115.5(10)
C3 C2 C1 130.9(10)
C7 C2 C1 113.6(9)
C20 C29 C34 110.5(9)
C20 C29 C38 112.3(8)
C34 C29 C38 109.4(9)
C20 C29 C30 109.8(8)
C34 C29 C30 106.2(8)
C38 C29 C30 108.4(8)
C22 C23 C24 119.5(10)
C22 C23 C28 117.9(11)
C24 C23 C28 122.6(10)
C6 C7 C2 120.7(10)
C6 C7 Pd1 126.1(8)
C2 C7 Pd1 113.2(8)
C31 C30 C29 109.2(8)
C4 C3 C2 126.3(10)
C23 C24 C25 119.3(10)
C23 C24 C27 119.5(11)
C25 C24 C27 121.0(11)
C26 C25 C24 121.3(10)
C38 C36 C37 110.9(10)
C38 C36 C35 109.0(9)
C37 C36 C35 108.7(9)
C6 C5 C4 120.4(10)
C6 C5 C8 118.3(10)
C4 C5 C8 121.3(10)
C36 C38 C29 111.3(9)
C32 C31 C35 110.3(10)
C32 C31 C30 111.5(10)
C35 C31 C30 109.4(9)
O1 C1 C2 115.5(9)
O1 C1 C10 117.4(10)
C2 C1 C10 127.1(10)
C3 C4 C5 117.4(10)
C3 C4 C9 123.2(10)
C5 C4 C9 119.4(10)
C10 C11 C12 109.6(9)
C25 C26 C21 121.4(10)
C25 C26 Pd2 126.3(8)
C21 C26 Pd2 112.3(7)
O6 C41 O5 129.6(11)
O6 C41 C42 114.4(11)
O5 C41 C42 115.6(12)
C7 C6 C5 119.6(10)
O3 C39 O4 134.2(15)
O3 C39 C40 115.6(15)
O4 C39 C40 109.9(13)
C10 C15 C14 111.5(9)
C29 C34 C33 111.6(10)
C37 C33 C34 110.2(11)
C37 C33 C32 109.5(10)
C34 C33 C32 109.0(10)
C18 C14 C13 112.3(11)
C18 C14 C15 108.5(10)
C13 C14 C15 107.7(10)
C19 C12 C13 110.9(12)
C19 C12 C11 109.2(11)
C13 C12 C11 107.7(11)
C14 C18 C17 106.5(11)
C31 C32 C33 108.0(10)
C31 C35 C36 108.2(9)
C12 C13 C14 110.0(10)
C12 C19 C17 110.8(11)
C17 C16 C10 108.3(9)
F4 C42 F5 109.9(16)
F4 C42 F6 103.1(14)
F5 C42 F6 104.1(15)
F4 C42 C41 116.7(13)
F5 C42 C41 114.6(13)
F6 C42 C41 107.0(14)
C33 C37 C36 109.4(10)
C16 C17 C18 110.9(12)
C16 C17 C19 108.4(11)
C18 C17 C19 111.9(11)
F1 C40 F3 111(2)
F1 C40 F2 106(2)
F3 C40 F2 93.1(18)
F1 C40 C39 120(2)
F3 C40 C39 110.0(19)
F2 C40 C39 113.3(19)

loop_
_geom_bond_atom_site_label_1
_geom_bond_atom_site_label_2
_geom_bond_distance
Pd2 C26 1.961(10)
Pd2 O2 1.999(7)
Pd2 O6 2.038(8)
Pd2 O4 2.196(7)
Pd2 Pd1 2.9008(15)
Pd1 C7 1.936(10)
Pd1 O1 2.016(7)
Pd1 O3 2.071(7)
Pd1 O5 2.181(8)
O4 C39 1.234(13)
O3 C39 1.202(12)
O1 C1 1.265(11)
F2 C40 1.29(2)
O5 C41 1.244(12)
O6 C41 1.232(12)
O2 C20 1.275(11)
C20 C21 1.455(13)
C20 C29 1.500(13)
F3 C40 1.27(2)
C21 C26 1.402(13)
C21 C22 1.421(13)
C22 C23 1.375(13)
C10 C1 1.518(13)
C10 C15 1.519(14)
C10 C11 1.527(13)
C10 C16 1.544(14)
F5 C42 1.282(16)
C2 C3 1.398(14)
C2 C7 1.435(13)
C2 C1 1.450(14)
C29 C34 1.517(13)
C29 C38 1.522(13)
C29 C30 1.548(12)
F6 C42 1.346(17)
C23 C24 1.389(14)
C23 C28 1.536(14)
C7 C6 1.400(13)
C30 C31 1.527(14)
C3 C4 1.338(13)
C24 C25 1.393(14)
C24 C27 1.509(14)
C25 C26 1.347(13)
C36 C38 1.489(14)
C36 C37 1.525(16)
C36 C35 1.536(14)
F4 C42 1.276(16)
C5 C6 1.402(14)
C5 C4 1.428(14)
C5 C8 1.529(14)
C31 C32 1.493(14)
C31 C35 1.527(15)
C4 C9 1.498(14)
C11 C12 1.548(15)
C41 C42 1.517(18)
C39 C40 1.55(2)
C15 C14 1.530(14)
C34 C33 1.520(15)
C33 C37 1.496(17)
C33 C32 1.536(16)
C14 C18 1.522(16)
C14 C13 1.524(15)
C12 C19 1.467(17)
C12 C13 1.510(16)
C18 C17 1.524(17)
C19 C17 1.529(17)
C16 C17 1.521(15)
F1 C40 1.13(2)

loop_
_platon_squeeze_void_nr
_platon_squeeze_void_average_x
_platon_squeeze_void_average_y
_platon_squeeze_void_average_z
_platon_squeeze_void_volume
_platon_squeeze_void_count_electrons
_platon_squeeze_void_content
1 0.000 0.500 0.500 327 79 ' '
2 0.438 0.571 0.451 9 0 ' '
3 0.563 0.427 0.550 9 0 ' '
